data_7030023
loop_
_publ_author_name
'Yu, Wei-Bin'
'He, Qing-Ya'
'Shi, Hua-Tian'
'Jia, Juan-Ying'
'Wei, Xianwen'

_publ_section_title
;
 Azo-conjugated half-sandwich Rh/Ru complexes for homogeneous
 water-oxidation catalysis.
;
_journal_issue 17
_journal_name_full 'Dalton transactions (Cambridge, England : 2003)'
_journal_page_first 6561
_journal_page_last 6566
_journal_paper_doi 10.1039/c4dt00055b
_journal_volume 43
_journal_year 2014
_chemical_formula_sum 'C28 H32 N2 O6 Rh S'
_chemical_formula_weight 627.53
_chemical_name_systematic
; 
 ? 
;
_space_group_IT_number 2
_symmetry_cell_setting triclinic
_symmetry_space_group_name_Hall '-P 1'
_symmetry_space_group_name_H-M 'P -1'
_atom_sites_solution_hydrogens geom
_atom_sites_solution_primary direct
_atom_sites_solution_secondary difmap
_audit_creation_method SHELXL-97
_cell_angle_alpha 72.944(2)
_cell_angle_beta 81.433(2)
_cell_angle_gamma 69.411(2)
_cell_formula_units_Z 2
_cell_length_a 8.4832(12)
_cell_length_b 11.8088(16)
_cell_length_c 15.522(2)
_cell_measurement_reflns_used 4177
_cell_measurement_temperature 296(2)
_cell_measurement_theta_max 27.28
_cell_measurement_theta_min 2.63
_cell_volume 1389.8(3)
_computing_structure_refinement 'SHELXL-97 (Sheldrick, 1997)'
_computing_structure_solution 'SHELXS-97 (Sheldrick, 1990)'
_diffrn_ambient_temperature 296(2)
_diffrn_measured_fraction_theta_full 0.963
_diffrn_measured_fraction_theta_max 0.963
_diffrn_radiation_monochromator graphite
_diffrn_radiation_source 'fine-focus sealed tube'
_diffrn_radiation_type MoK\a
_diffrn_radiation_wavelength 0.71073
_diffrn_reflns_av_R_equivalents 0.0144
_diffrn_reflns_av_sigmaI/netI 0.0307
_diffrn_reflns_limit_h_max 10
_diffrn_reflns_limit_h_min -10
_diffrn_reflns_limit_k_max 15
_diffrn_reflns_limit_k_min -13
_diffrn_reflns_limit_l_max 20
_diffrn_reflns_limit_l_min -18
_diffrn_reflns_number 8716
_diffrn_reflns_theta_full 27.49
_diffrn_reflns_theta_max 27.49
_diffrn_reflns_theta_min 2.63
_exptl_absorpt_coefficient_mu 0.734
_exptl_absorpt_correction_T_max 0.8671
_exptl_absorpt_correction_T_min 0.8045
_exptl_crystal_density_diffrn 1.500
_exptl_crystal_density_method 'not measured'
_exptl_crystal_F_000 646
_exptl_crystal_size_max 0.31
_exptl_crystal_size_mid 0.25
_exptl_crystal_size_min 0.20
_refine_diff_density_max 0.659
_refine_diff_density_min -0.583
_refine_diff_density_rms 0.071
_refine_ls_extinction_method none
_refine_ls_goodness_of_fit_ref 0.968
_refine_ls_hydrogen_treatment mixed
_refine_ls_matrix_type full
_refine_ls_number_parameters 351
_refine_ls_number_reflns 6141
_refine_ls_number_restraints 359
_refine_ls_restrained_S_all 0.944
_refine_ls_R_factor_all 0.0465
_refine_ls_R_factor_gt 0.0391
_refine_ls_shift/su_max 0.000
_refine_ls_shift/su_mean 0.000
_refine_ls_structure_factor_coef Fsqd
_refine_ls_weighting_details 'calc w=1/[\s^2^(Fo^2^)+(0.1000P)^2^+0.0229P] where P=(Fo^2^+2Fc^2^)/3'
_refine_ls_weighting_scheme calc
_refine_ls_wR_factor_gt 0.1213
_refine_ls_wR_factor_ref 0.1298
_reflns_number_gt 5304
_reflns_number_total 6141
_reflns_threshold_expression >2sigma(I)
_cod_data_source_file c4dt00055b2.cif
_cod_data_source_block p-1
_cod_depositor_comments
;
The following automatic conversions were performed:

'_symmetry_cell_setting' value 'Triclinic' changed to 'triclinic'
according to
/usr/data/users/saulius/crontab/automatic-downloads/current/RSC/lib/dictionaries/cif_core.dic
dictionary named 'cif_core.dic' version 2.4.2 from 2011-04-26.

Automatic conversion script
Id: cif_fix_values 2281 2013-09-26 08:29:07Z andrius 
;
_cod_original_sg_symbol_H-M 'P-1   '
_cod_database_code 7030023

loop_
_symmetry_equiv_pos_as_xyz
'x, y, z'
'-x, -y, -z'

loop_
_atom_site_label
_atom_site_type_symbol
_atom_site_fract_x
_atom_site_fract_y
_atom_site_fract_z
_atom_site_U_iso_or_equiv
_atom_site_adp_type
_atom_site_occupancy
_atom_site_symmetry_multiplicity
_atom_site_calc_flag
_atom_site_refinement_flags
Rh1 Rh 0.02280(3) 0.13642(2) 0.250858(14) 0.04021(10) Uani 1 1 d U
N1 N 0.2587(3) 0.2604(2) 0.28272(16) 0.0407(5) Uani 1 1 d U
N2 N 0.2252(3) 0.2051(2) 0.23097(15) 0.0404(5) Uani 1 1 d U
C12 C 0.0986(4) 0.1751(3) 0.41739(18) 0.0418(6) Uani 1 1 d U
C11 C 0.1876(4) 0.2578(3) 0.36713(18) 0.0401(6) Uani 1 1 d U
C21 C 0.3207(4) 0.2204(3) 0.14541(19) 0.0424(6) Uani 1 1 d U
C24 C 0.4819(4) 0.2518(3) -0.0245(2) 0.0509(8) Uani 1 1 d U
C26 C 0.3278(5) 0.1430(3) 0.0915(2) 0.0546(8) Uani 1 1 d U
H26 H 0.2793 0.0798 0.1123 0.066 Uiso 1 1 calc R
C16 C 0.2229(4) 0.3421(3) 0.4087(2) 0.0455(7) Uani 1 1 d U
C23 C 0.4809(5) 0.3261(3) 0.0302(2) 0.0532(8) Uani 1 1 d U
H23 H 0.5354 0.3857 0.0103 0.064 Uiso 1 1 calc R
C22 C 0.3979(4) 0.3112(3) 0.1152(2) 0.0500(7) Uani 1 1 d U
H22 H 0.3944 0.3623 0.1516 0.060 Uiso 1 1 calc R
C17 C 0.2993(4) 0.4310(3) 0.3605(2) 0.0528(8) Uani 1 1 d U
H17 H 0.3296 0.4374 0.2996 0.063 Uiso 1 1 calc R
C2 C -0.2030(4) 0.2879(3) 0.2380(3) 0.0557(8) Uani 1 1 d U
C13 C 0.0518(5) 0.1733(4) 0.5102(2) 0.0562(8) Uani 1 1 d U
H13 H -0.0031 0.1180 0.5447 0.067 Uiso 1 1 calc R
C15 C 0.1732(5) 0.3358(4) 0.5006(2) 0.0568(8) Uani 1 1 d U
C25 C 0.4079(5) 0.1610(3) 0.0061(2) 0.0576(9) Uani 1 1 d U
H25 H 0.4112 0.1104 -0.0306 0.069 Uiso 1 1 calc R
C19 C 0.2848(6) 0.5015(5) 0.4929(3) 0.0764(12) Uani 1 1 d U
H19 H 0.3065 0.5544 0.5203 0.092 Uiso 1 1 calc R
C1 C -0.1298(5) 0.2862(3) 0.1491(2) 0.0561(8) Uani 1 1 d U
C18 C 0.3305(5) 0.5090(4) 0.4014(3) 0.0624(9) Uani 1 1 d U
H18 H 0.3823 0.5670 0.3682 0.075 Uiso 1 1 calc R
C3 C -0.2468(5) 0.1752(4) 0.2754(3) 0.0667(9) Uani 1 1 d U
C7 C -0.2425(6) 0.3952(4) 0.2796(3) 0.0764(12) Uani 1 1 d U
H7A H -0.1543 0.4321 0.2625 0.115 Uiso 1 1 calc R
H7B H -0.2508 0.3652 0.3441 0.115 Uiso 1 1 calc R
H7C H -0.3476 0.4570 0.2589 0.115 Uiso 1 1 calc R
C20 C 0.2092(6) 0.4174(5) 0.5414(3) 0.0747(12) Uani 1 1 d U
H20 H 0.1802 0.4125 0.6022 0.090 Uiso 1 1 calc R
C6 C -0.0815(6) 0.3914(4) 0.0828(3) 0.0752(12) Uani 1 1 d U
H6A H 0.0050 0.3584 0.0408 0.113 Uiso 1 1 calc R
H6B H -0.0402 0.4331 0.1145 0.113 Uiso 1 1 calc R
H6C H -0.1784 0.4500 0.0508 0.113 Uiso 1 1 calc R
C14 C 0.0863(6) 0.2511(4) 0.5488(2) 0.0659(10) Uani 1 1 d U
H14 H 0.0518 0.2486 0.6089 0.079 Uiso 1 1 calc R
C4 C -0.1899(6) 0.1017(4) 0.2138(3) 0.0745(11) Uani 1 1 d U
C9 C -0.2056(8) -0.0235(5) 0.2214(5) 0.119(2) Uani 1 1 d U
H9A H -0.2309 -0.0613 0.2833 0.179 Uiso 1 1 calc R
H9B H -0.1013 -0.0766 0.2008 0.179 Uiso 1 1 calc R
H9C H -0.2946 -0.0128 0.1851 0.179 Uiso 1 1 calc R
C5 C -0.1144(5) 0.1694(4) 0.1342(3) 0.0660(9) Uani 1 1 d U
C27 C 0.3472(6) -0.1085(5) 0.3272(3) 0.0847(14) Uani 1 1 d U
H27A H 0.4470 -0.1056 0.2894 0.127 Uiso 1 1 calc R
H27B H 0.3598 -0.1937 0.3599 0.127 Uiso 1 1 calc R
H27C H 0.3306 -0.0589 0.3689 0.127 Uiso 1 1 calc R
C10 C -0.0503(8) 0.1278(5) 0.0499(4) 0.1039(19) Uani 1 1 d U
H10A H -0.0032 0.1871 0.0082 0.156 Uiso 1 1 calc R
H10B H -0.1416 0.1226 0.0230 0.156 Uiso 1 1 calc R
H10C H 0.0350 0.0470 0.0640 0.156 Uiso 1 1 calc R
C8 C -0.3272(6) 0.1415(5) 0.3681(4) 0.0988(18) Uani 1 1 d U
H8A H -0.4438 0.1924 0.3686 0.148 Uiso 1 1 calc R
H8B H -0.2703 0.1558 0.4109 0.148 Uiso 1 1 calc R
H8C H -0.3189 0.0547 0.3841 0.148 Uiso 1 1 calc R
O4 O 0.0613(3) 0.0989(2) 0.38581(14) 0.0474(5) Uani 1 1 d U
O5 O 0.1991(3) -0.0580(2) 0.27030(17) 0.0564(6) Uani 1 1 d U
S1 S 0.57797(13) 0.27711(9) -0.13599(5) 0.0591(2) Uani 1 1 d U
O2 O 0.7263(3) 0.1648(3) -0.13345(15) 0.0592(6) Uani 1 1 d U
O1 O 0.6168(6) 0.3893(3) -0.1510(2) 0.1046(13) Uani 1 1 d U
O3 O 0.4554(4) 0.2883(4) -0.19580(18) 0.0920(11) Uani 1 1 d U
O1S O 0.0430(11) 0.3376(8) 0.8080(8) 0.226(4) Uani 1 1 d U
H1S H 0.1308 0.3547 0.7975 0.339 Uiso 1 1 calc R
C1S C -0.0713(11) 0.4194(8) 0.8475(6) 0.142(3) Uani 1 1 d U
H1S1 H -0.0332 0.4122 0.9047 0.212 Uiso 1 1 calc R
H1S2 H -0.1761 0.4024 0.8567 0.212 Uiso 1 1 calc R
H1S3 H -0.0875 0.5027 0.8097 0.212 Uiso 1 1 calc R

loop_
_atom_site_aniso_label
_atom_site_aniso_U_11
_atom_site_aniso_U_22
_atom_site_aniso_U_33
_atom_site_aniso_U_23
_atom_site_aniso_U_13
_atom_site_aniso_U_12
Rh1 0.04484(16) 0.03783(15) 0.03828(14) -0.01305(10) -0.00253(9) -0.01113(10)
N1 0.0429(13) 0.0459(14) 0.0355(11) -0.0171(10) 0.0028(9) -0.0138(11)
N2 0.0474(13) 0.0422(13) 0.0315(11) -0.0141(9) 0.0025(9) -0.0126(10)
C12 0.0464(16) 0.0425(15) 0.0320(13) -0.0106(11) 0.0007(11) -0.0093(12)
C11 0.0424(15) 0.0431(15) 0.0335(13) -0.0138(11) -0.0001(10) -0.0100(12)
C21 0.0494(16) 0.0417(15) 0.0337(13) -0.0155(11) 0.0048(11) -0.0101(12)
C24 0.0603(19) 0.0446(16) 0.0367(14) -0.0128(12) 0.0123(13) -0.0079(14)
C26 0.081(2) 0.0476(18) 0.0417(16) -0.0180(13) 0.0107(15) -0.0285(17)
C16 0.0427(16) 0.0546(18) 0.0403(14) -0.0214(13) -0.0014(11) -0.0100(13)
C23 0.064(2) 0.0482(17) 0.0496(17) -0.0186(14) 0.0162(15) -0.0244(15)
C22 0.0607(19) 0.0537(18) 0.0417(15) -0.0235(14) 0.0127(13) -0.0231(15)
C17 0.0540(19) 0.062(2) 0.0504(17) -0.0264(15) 0.0060(14) -0.0229(16)
C2 0.0470(17) 0.0497(18) 0.0625(19) -0.0135(15) -0.0095(14) -0.0044(13)
C13 0.074(2) 0.060(2) 0.0350(15) -0.0136(14) 0.0060(14) -0.0247(17)
C15 0.066(2) 0.069(2) 0.0431(16) -0.0264(15) -0.0003(14) -0.0221(17)
C25 0.088(3) 0.0485(18) 0.0410(16) -0.0233(14) 0.0126(15) -0.0241(17)
C19 0.086(3) 0.099(3) 0.073(3) -0.055(2) 0.006(2) -0.042(3)
C1 0.061(2) 0.0483(17) 0.0516(17) -0.0069(14) -0.0212(14) -0.0063(15)
C18 0.065(2) 0.068(2) 0.070(2) -0.0354(19) 0.0086(17) -0.0305(19)
C3 0.0428(17) 0.064(2) 0.082(2) -0.0025(18) -0.0092(16) -0.0149(16)
C7 0.073(3) 0.056(2) 0.082(3) -0.028(2) 0.000(2) 0.0074(19)
C20 0.100(3) 0.098(3) 0.0481(19) -0.042(2) 0.0077(19) -0.044(3)
C6 0.089(3) 0.066(2) 0.054(2) 0.0027(18) -0.0100(19) -0.017(2)
C14 0.091(3) 0.077(3) 0.0320(15) -0.0181(15) 0.0054(16) -0.031(2)
C4 0.069(2) 0.054(2) 0.105(3) -0.014(2) -0.039(2) -0.0171(18)
C9 0.114(5) 0.066(3) 0.194(7) -0.016(4) -0.070(4) -0.040(3)
C5 0.072(2) 0.059(2) 0.068(2) -0.0213(17) -0.0324(17) -0.0073(17)
C27 0.090(3) 0.078(3) 0.075(3) -0.028(2) -0.019(2) 0.000(2)
C10 0.128(4) 0.100(4) 0.085(3) -0.049(3) -0.055(3) 0.002(3)
C8 0.055(3) 0.093(4) 0.115(4) 0.003(3) 0.014(2) -0.016(2)
O4 0.0599(13) 0.0478(12) 0.0364(10) -0.0110(9) 0.0032(9) -0.0222(10)
O5 0.0658(15) 0.0428(12) 0.0553(13) -0.0202(10) -0.0025(11) -0.0053(10)
S1 0.0714(6) 0.0525(5) 0.0383(4) -0.0117(3) 0.0154(4) -0.0095(4)
O2 0.0577(14) 0.0669(15) 0.0463(12) -0.0243(11) 0.0076(10) -0.0085(12)
O1 0.160(4) 0.073(2) 0.077(2) -0.0274(17) 0.064(2) -0.056(2)
O3 0.081(2) 0.121(3) 0.0403(13) -0.0163(15) -0.0050(13) 0.0044(18)
O1S 0.212(8) 0.186(7) 0.273(10) -0.095(7) 0.089(8) -0.068(6)
C1S 0.156(7) 0.134(6) 0.160(7) -0.060(5) -0.039(6) -0.046(5)

loop_
_atom_type_symbol
_atom_type_description
_atom_type_scat_dispersion_real
_atom_type_scat_dispersion_imag
_atom_type_scat_source
C C 0.0033 0.0016 'International Tables Vol C Tables 4.2.6.8 and 6.1.1.4'
H H 0.0000 0.0000 'International Tables Vol C Tables 4.2.6.8 and 6.1.1.4'
N N 0.0061 0.0033 'International Tables Vol C Tables 4.2.6.8 and 6.1.1.4'
O O 0.0106 0.0060 'International Tables Vol C Tables 4.2.6.8 and 6.1.1.4'
Rh Rh -1.1178 0.9187 'International Tables Vol C Tables 4.2.6.8 and 6.1.1.4'
S S 0.1246 0.1234 'International Tables Vol C Tables 4.2.6.8 and 6.1.1.4'

loop_
_geom_angle_atom_site_label_1
_geom_angle_atom_site_label_2
_geom_angle_atom_site_label_3
_geom_angle
O4 Rh1 N2 84.16(9)
O4 Rh1 C2 100.86(12)
N2 Rh1 C2 108.82(13)
O4 Rh1 C1 137.87(12)
N2 Rh1 C1 96.14(12)
C2 Rh1 C1 39.21(14)
O4 Rh1 C5 156.73(15)
N2 Rh1 C5 117.59(15)
C2 Rh1 C5 65.66(15)
C1 Rh1 C5 38.44(14)
O4 Rh1 C3 92.66(14)
N2 Rh1 C3 146.94(14)
C2 Rh1 C3 39.44(15)
C1 Rh1 C3 64.82(15)
C5 Rh1 C3 64.71(18)
O4 Rh1 C4 118.62(15)
N2 Rh1 C4 156.83(15)
C2 Rh1 C4 65.11(16)
C1 Rh1 C4 64.62(16)
C5 Rh1 C4 39.26(18)
C3 Rh1 C4 37.59(17)
O4 Rh1 O5 81.52(9)
N2 Rh1 O5 90.71(10)
C2 Rh1 O5 160.44(13)
C1 Rh1 O5 140.44(12)
C5 Rh1 O5 104.97(12)
C3 Rh1 O5 121.45(13)
C4 Rh1 O5 96.54(13)
N2 N1 C11 122.8(3)
N1 N2 C21 111.6(2)
N1 N2 Rh1 125.61(18)
C21 N2 Rh1 121.45(19)
O4 C12 C11 124.4(3)
O4 C12 C13 117.4(3)
C11 C12 C13 118.1(3)
N1 C11 C12 125.6(3)
N1 C11 C16 113.7(3)
C12 C11 C16 120.5(3)
C22 C21 C26 120.0(3)
C22 C21 N2 122.2(3)
C26 C21 N2 117.7(3)
C25 C24 C23 120.1(3)
C25 C24 S1 120.1(3)
C23 C24 S1 119.8(3)
C25 C26 C21 119.3(3)
C17 C16 C15 118.8(3)
C17 C16 C11 122.6(3)
C15 C16 C11 118.6(3)
C24 C23 C22 119.8(3)
C21 C22 C23 119.8(3)
C18 C17 C16 121.2(3)
C1 C2 C3 107.7(3)
C1 C2 C7 125.1(4)
C3 C2 C7 126.9(4)
C1 C2 Rh1 72.65(19)
C3 C2 Rh1 72.8(2)
C7 C2 Rh1 125.0(3)
C14 C13 C12 121.2(3)
C16 C15 C14 119.3(3)
C16 C15 C20 118.5(3)
C14 C15 C20 122.2(3)
C24 C25 C26 120.8(3)
C20 C19 C18 120.0(4)
C5 C1 C2 108.3(3)
C5 C1 C6 126.4(4)
C2 C1 C6 125.4(4)
C5 C1 Rh1 70.96(19)
C2 C1 Rh1 68.14(18)
C6 C1 Rh1 127.5(3)
C17 C18 C19 120.3(4)
C4 C3 C2 108.2(4)
C4 C3 C8 127.3(4)
C2 C3 C8 124.3(5)
C4 C3 Rh1 71.5(2)
C2 C3 Rh1 67.8(2)
C8 C3 Rh1 122.6(3)
C19 C20 C15 121.1(4)
C13 C14 C15 122.3(3)
C3 C4 C5 108.5(4)
C3 C4 C9 128.6(5)
C5 C4 C9 122.8(5)
C3 C4 Rh1 70.9(2)
C5 C4 Rh1 70.0(2)
C9 C4 Rh1 126.8(3)
C1 C5 C4 107.1(4)
C1 C5 C10 127.2(4)
C4 C5 C10 125.5(4)
C1 C5 Rh1 70.60(19)
C4 C5 Rh1 70.8(2)
C10 C5 Rh1 128.6(3)
C12 O4 Rh1 121.78(18)
C27 O5 Rh1 123.0(2)
O1 S1 O3 112.9(3)
O1 S1 O2 114.2(2)
O3 S1 O2 112.03(18)
O1 S1 C24 105.44(18)
O3 S1 C24 106.53(19)
O2 S1 C24 104.82(15)

loop_
_geom_bond_atom_site_label_1
_geom_bond_atom_site_label_2
_geom_bond_distance
Rh1 O4 2.061(2)
Rh1 N2 2.092(3)
Rh1 C2 2.099(3)
Rh1 C1 2.158(3)
Rh1 C5 2.163(3)
Rh1 C3 2.166(4)
Rh1 C4 2.173(4)
Rh1 O5 2.216(2)
N1 N2 1.288(3)
N1 C11 1.355(4)
N2 C21 1.447(3)
C12 O4 1.287(4)
C12 C11 1.424(4)
C12 C13 1.432(4)
C11 C16 1.464(4)
C21 C22 1.380(4)
C21 C26 1.392(4)
C24 C25 1.362(5)
C24 C23 1.386(5)
C24 S1 1.787(3)
C26 C25 1.390(4)
C16 C17 1.398(5)
C16 C15 1.414(4)
C23 C22 1.394(4)
C17 C18 1.374(5)
C2 C1 1.429(5)
C2 C3 1.440(5)
C2 C7 1.501(5)
C13 C14 1.361(5)
C15 C14 1.421(5)
C15 C20 1.430(5)
C19 C20 1.353(6)
C19 C18 1.400(6)
C1 C5 1.422(5)
C1 C6 1.501(5)
C3 C4 1.398(6)
C3 C8 1.503(6)
C4 C5 1.457(7)
C4 C9 1.500(6)
C5 C10 1.493(6)
C27 O5 1.486(5)
S1 O1 1.422(3)
S1 O3 1.442(4)
S1 O2 1.468(3)
O1S C1S 1.327(9)
